data_7226342
loop_
_publ_author_name
'Hutchins, Kristin M.'
'Kummer, Katherine A.'
'Groeneman, Ryan H.'
'Reinheimer, Eric W.'
'Sinnwell, Michael A.'
'Swenson, Dale C.'
'MacGillivray, Leonard R.'

_publ_section_title
;
 Thermal expansion properties of three isostructural co-crystals composed
 of isosteric components: interplay between halogen and hydrogen bonds
;
_journal_issue 43
_journal_name_full CrystEngComm
_journal_page_first 8354
_journal_paper_doi 10.1039/C6CE01674J
_journal_volume 18
_journal_year 2016
_chemical_formula_moiety 'C10 H8 N4'
_chemical_formula_sum 'C10 H8 N4'
_chemical_formula_weight 184.20
_chemical_name_systematic
;
 ?
;
_space_group_crystal_system triclinic
_space_group_IT_number 2
_space_group_name_Hall '-P 1'
_space_group_name_H-M_alt 'P -1'
_symmetry_space_group_name_Hall '-P 1'
_symmetry_space_group_name_H-M 'P -1'
_atom_sites_solution_hydrogens difmap
_audit_creation_date 2015-04-13
_audit_creation_method
;
Olex2 1.2
(compiled 2015.01.26 svn.r3150 for OlexSys, GUI svn.r4998)
;
_audit_update_record
;
2015-04-14 deposited with the CCDC.
2016-08-23 downloaded from the CCDC.
;
_cell_angle_alpha 90.165(5)
_cell_angle_beta 95.411(5)
_cell_angle_gamma 99.256(5)
_cell_formula_units_Z 1
_cell_length_a 3.7762(4)
_cell_length_b 5.8688(7)
_cell_length_c 10.3157(12)
_cell_measurement_reflns_used 3245
_cell_measurement_temperature 190(2)
_cell_measurement_theta_max 25.32
_cell_measurement_theta_min 1.00
_cell_volume 224.59(4)
_computing_cell_refinement 'HKL Scalepack (Otwinowski and Minor, 1997)'
_computing_data_collection 'Collect (Hooft, 1998)'
_computing_data_reduction 'Denzo (Otwinowski and Minor, 1997)'
_computing_molecular_graphics 'Olex2 (Dolomanov et al., 2009)'
_computing_publication_material 'Olex2 (Dolomanov et al., 2009)'
_computing_structure_refinement 'ShelXL (Sheldrick, 2008)'
_computing_structure_solution 'ShelXT (Sheldrick, 2015)'
_diffrn_ambient_temperature 190(2)
_diffrn_detector_area_resol_mean 9
_diffrn_measured_fraction_theta_full 0.933
_diffrn_measured_fraction_theta_max 1.000
_diffrn_measurement_device_type 'Nonius Kappa CCD'
_diffrn_measurement_method 'CCD rotation images, phi scans'
_diffrn_radiation_type MoK\a
_diffrn_radiation_wavelength 0.71073
_diffrn_reflns_av_R_equivalents 0.0251
_diffrn_reflns_av_unetI/netI 0.0261
_diffrn_reflns_Laue_measured_fraction_full 0.933
_diffrn_reflns_Laue_measured_fraction_max 1.000
_diffrn_reflns_limit_h_max 4
_diffrn_reflns_limit_h_min -2
_diffrn_reflns_limit_k_max 7
_diffrn_reflns_limit_k_min -7
_diffrn_reflns_limit_l_max 12
_diffrn_reflns_limit_l_min -12
_diffrn_reflns_number 3229
_diffrn_reflns_point_group_measured_fraction_full 0.933
_diffrn_reflns_point_group_measured_fraction_max 1.000
_diffrn_reflns_theta_full 26.000
_diffrn_reflns_theta_max 25.392
_diffrn_reflns_theta_min 1.983
_diffrn_source 'fine-focus sealed tube'
_exptl_absorpt_coefficient_mu 0.088
_exptl_absorpt_correction_T_max 0.996
_exptl_absorpt_correction_T_min 0.989
_exptl_absorpt_correction_type multi-scan
_exptl_absorpt_process_details 'SADABS (Bruker, 2002)'
_exptl_crystal_colour yellow-orange
_exptl_crystal_density_diffrn 1.362
_exptl_crystal_description plate-like
_exptl_crystal_F_000 96
_exptl_crystal_size_max 0.28
_exptl_crystal_size_mid 0.10
_exptl_crystal_size_min 0.04
_refine_diff_density_max 0.171
_refine_diff_density_min -0.214
_refine_diff_density_rms 0.037
_refine_ls_extinction_coef 0.030(19)
_refine_ls_extinction_expression Fc^*^=kFc[1+0.001xFc^2^\l^3^/sin(2\q)]^-1/4^
_refine_ls_extinction_method SHELXL
_refine_ls_goodness_of_fit_ref 1.059
_refine_ls_hydrogen_treatment refall
_refine_ls_matrix_type full
_refine_ls_number_parameters 81
_refine_ls_number_reflns 827
_refine_ls_number_restraints 0
_refine_ls_restrained_S_all 1.059
_refine_ls_R_factor_all 0.0477
_refine_ls_R_factor_gt 0.0366
_refine_ls_shift/su_max 0.000
_refine_ls_shift/su_mean 0.000
_refine_ls_structure_factor_coef Fsqd
_refine_ls_weighting_details 'w=1/[\s^2^(Fo^2^)+(0.0517P)^2^+0.0345P] where P=(Fo^2^+2Fc^2^)/3'
_refine_ls_weighting_scheme calc
_refine_ls_wR_factor_gt 0.0897
_refine_ls_wR_factor_ref 0.1012
_reflns_Friedel_coverage 0.000
_reflns_number_gt 668
_reflns_number_total 827
_reflns_threshold_expression 'I > 2\s(I)'
_cod_data_source_file c6ce01674j2.cif
_cod_data_source_block mcg1522lt
_cod_depositor_comments
;
The following automatic conversions were performed:

'_space_group_crystal_system' value 'Triclinic' changed to
'triclinic' according to
/usr/data/users/saulius/crontab/automatic-downloads/rss-feeds/RSC/lib/dictionaries/cif_core.dic
dictionary named 'cif_core.dic' version 2.4.2 from 2011-04-26.

'_exptl_absorpt_correction_type' value 'Multi-scan' changed to
'multi-scan' according to
/usr/data/users/saulius/crontab/automatic-downloads/rss-feeds/RSC/lib/dictionaries/cif_core.dic
dictionary named 'cif_core.dic' version 2.4.2 from 2011-04-26.

Automatic conversion script
Id: cif_fix_values 4268 2015-11-12 08:31:59Z antanas 

 Adding full bibliography for 7226336--7226343.cif.
;
_cod_database_code 7226342
_shelxl_version_number 2013-3
_shelx_space_group_comment
;
The symmetry employed for this shelxl refinement is uniquely defined
by the following loop, which should always be used as a source of
symmetry information in preference to the above space-group names.
They are only intended as comments.
;
_olex2_refinement_description
;
;
_olex2_submission_special_instructions 'No special instructions were received'

loop_
_space_group_symop_operation_xyz
'x, y, z'
'-x, -y, -z'

loop_
_atom_site_label
_atom_site_type_symbol
_atom_site_fract_x
_atom_site_fract_y
_atom_site_fract_z
_atom_site_U_iso_or_equiv
_atom_site_adp_type
_atom_site_occupancy
_atom_site_site_symmetry_order
_atom_site_calc_flag
N2 N 0.5041(3) 0.60320(19) 0.51595(11) 0.0273(4) Uani 1 1 d
N1 N 0.3097(3) 0.7249(2) 0.90400(12) 0.0317(4) Uani 1 1 d
C5 C 0.4301(4) 0.6340(2) 0.64833(13) 0.0229(4) Uani 1 1 d
C4 C 0.2659(4) 0.4600(3) 0.72351(14) 0.0262(4) Uani 1 1 d
H4 H 0.189(4) 0.309(3) 0.6909(15) 0.032(4) Uiso 1 1 d
C2 C 0.5258(4) 0.8547(3) 0.70117(15) 0.0294(4) Uani 1 1 d
H2 H 0.644(4) 0.984(3) 0.6467(14) 0.033(4) Uiso 1 1 d
C3 C 0.2109(4) 0.5144(3) 0.84944(15) 0.0301(4) Uani 1 1 d
H3 H 0.100(5) 0.398(3) 0.9037(15) 0.037(4) Uiso 1 1 d
C1 C 0.4651(4) 0.8903(3) 0.82959(15) 0.0325(4) Uani 1 1 d
H1 H 0.537(4) 1.044(3) 0.8712(16) 0.041(5) Uiso 1 1 d

loop_
_atom_site_aniso_label
_atom_site_aniso_U_11
_atom_site_aniso_U_22
_atom_site_aniso_U_33
_atom_site_aniso_U_23
_atom_site_aniso_U_13
_atom_site_aniso_U_12
N2 0.0333(7) 0.0271(7) 0.0218(7) -0.0025(5) 0.0057(5) 0.0044(6)
N1 0.0388(8) 0.0352(8) 0.0221(7) -0.0023(5) 0.0047(5) 0.0083(6)
C5 0.0249(7) 0.0264(8) 0.0181(8) -0.0013(6) 0.0026(6) 0.0062(6)
C4 0.0295(8) 0.0241(8) 0.0248(8) -0.0015(6) 0.0039(6) 0.0030(7)
C2 0.0354(8) 0.0267(9) 0.0262(9) 0.0000(6) 0.0059(7) 0.0032(7)
C3 0.0330(8) 0.0325(9) 0.0255(9) 0.0024(7) 0.0078(7) 0.0048(7)
C1 0.0422(9) 0.0281(9) 0.0272(9) -0.0066(7) 0.0032(7) 0.0057(7)

loop_
_atom_type_symbol
_atom_type_description
_atom_type_scat_dispersion_real
_atom_type_scat_dispersion_imag
_atom_type_scat_source
C C 0.0033 0.0016 'International Tables Vol C Tables 4.2.6.8 and 6.1.1.4'
H H 0.0000 0.0000 'International Tables Vol C Tables 4.2.6.8 and 6.1.1.4'
N N 0.0061 0.0033 'International Tables Vol C Tables 4.2.6.8 and 6.1.1.4'

loop_
_geom_angle_atom_site_label_1
_geom_angle_atom_site_label_2
_geom_angle_atom_site_label_3
_geom_angle
_geom_angle_site_symmetry_1
N2 N2 C5 113.43(15) 2_666
C1 N1 C3 116.91(13) .
C4 C5 N2 124.37(13) .
C2 C5 N2 116.55(13) .
C2 C5 C4 119.07(13) .
C5 C4 H4 122.2(10) .
C3 C4 C5 118.17(14) .
C3 C4 H4 119.7(10) .
C5 C2 H2 119.8(9) .
C5 C2 C1 118.22(14) .
C1 C2 H2 122.0(9) .
N1 C3 C4 123.92(15) .
N1 C3 H3 116.0(9) .
C4 C3 H3 120.0(9) .
N1 C1 C2 123.67(14) .
N1 C1 H1 115.9(9) .
C2 C1 H1 120.4(9) .

loop_
_geom_bond_atom_site_label_1
_geom_bond_atom_site_label_2
_geom_bond_distance
_geom_bond_site_symmetry_2
N2 N2 1.249(2) 2_666
N2 C5 1.4361(18) .
N1 C3 1.338(2) .
N1 C1 1.335(2) .
C5 C4 1.386(2) .
C5 C2 1.383(2) .
C4 H4 0.939(16) .
C4 C3 1.379(2) .
C2 H2 1.015(15) .
C2 C1 1.386(2) .
C3 H3 0.953(17) .
C1 H1 0.983(18) .

loop_
_geom_torsion_atom_site_label_1
_geom_torsion_atom_site_label_2
_geom_torsion_atom_site_label_3
_geom_torsion_atom_site_label_4
_geom_torsion
_geom_torsion_site_symmetry_1
N2 N2 C5 C4 -17.8(2) 2_666
N2 N2 C5 C2 163.46(15) 2_666
N2 C5 C4 C3 -179.91(12) .
N2 C5 C2 C1 -178.74(12) .
C5 C4 C3 N1 -0.7(2) .
C5 C2 C1 N1 -2.0(2) .
C4 C5 C2 C1 2.4(2) .
C2 C5 C4 C3 -1.2(2) .
C3 N1 C1 C2 0.3(2) .
C1 N1 C3 C4 1.1(2) .
